data_7014859
loop_
_publ_author_name
'Long, Ying-Yun'
'Ye, Wei-Ping'
'Tao, Ping'
'Li, Yue-Sheng'

_publ_section_title
;
 Novel heteroligated titanium complexes with fluorinated
 salicylaldiminato and \b-enaminoketonato ligands: synthesis,
 characterization and catalytic behavior in vinyl addition
 polymerization of norbornene.
;
_journal_issue 7
_journal_name_full 'Dalton transactions (Cambridge, England : 2003)'
_journal_page_first 1610
_journal_page_last 1618
_journal_paper_doi 10.1039/c0dt01225d
_journal_volume 40
_journal_year 2011
_chemical_formula_sum 'C33 H22 Cl4 F8 N2 O2 Ti'
_chemical_formula_weight 820.23
_chemical_name_systematic
;
?
;
_space_group_IT_number 14
_symmetry_cell_setting monoclinic
_symmetry_space_group_name_Hall '-P 2yn'
_symmetry_space_group_name_H-M 'P 1 21/n 1'
_atom_sites_solution_hydrogens geom
_atom_sites_solution_primary direct
_atom_sites_solution_secondary difmap
_audit_creation_method SHELXL-97
_cell_angle_alpha 90.00
_cell_angle_beta 99.9460(10)
_cell_angle_gamma 90.00
_cell_formula_units_Z 4
_cell_length_a 13.5344(5)
_cell_length_b 12.2293(4)
_cell_length_c 20.8540(8)
_cell_measurement_reflns_used 7615
_cell_measurement_temperature 296(2)
_cell_measurement_theta_max 26.06
_cell_measurement_theta_min 2.36
_cell_volume 3399.8(2)
_computing_cell_refinement 'Bruker SAINT'
_computing_data_collection 'Bruker APEX2'
_computing_data_reduction 'Bruker SAINT'
_computing_molecular_graphics 'Bruker SHELXTL'
_computing_publication_material 'Bruker SHELXTL'
_computing_structure_refinement 'SHELXL-97 (Sheldrick, 1997)'
_computing_structure_solution 'SHELXS-97 (Sheldrick, 1990)'
_diffrn_ambient_temperature 296(2)
_diffrn_measured_fraction_theta_full 0.997
_diffrn_measured_fraction_theta_max 0.997
_diffrn_measurement_device_type 'Bruker APEXII CCD'
_diffrn_measurement_method '\f and \w scans'
_diffrn_radiation_monochromator graphite
_diffrn_radiation_source 'fine-focus sealed tube'
_diffrn_radiation_type MoK\a
_diffrn_radiation_wavelength 0.71073
_diffrn_reflns_av_R_equivalents 0.0338
_diffrn_reflns_av_sigmaI/netI 0.0407
_diffrn_reflns_limit_h_max 16
_diffrn_reflns_limit_h_min -14
_diffrn_reflns_limit_k_max 15
_diffrn_reflns_limit_k_min -15
_diffrn_reflns_limit_l_max 25
_diffrn_reflns_limit_l_min -23
_diffrn_reflns_number 18614
_diffrn_reflns_theta_full 26.07
_diffrn_reflns_theta_max 26.07
_diffrn_reflns_theta_min 1.94
_diffrn_standards_number 0
_exptl_absorpt_coefficient_mu 0.645
_exptl_absorpt_correction_T_max 0.9324
_exptl_absorpt_correction_T_min 0.8105
_exptl_absorpt_correction_type multi-scan
_exptl_absorpt_process_details (SADABS)
_exptl_crystal_density_diffrn 1.602
_exptl_crystal_density_method 'not measured'
_exptl_crystal_F_000 1648
_exptl_crystal_size_max 0.34
_exptl_crystal_size_mid 0.23
_exptl_crystal_size_min 0.11
_refine_diff_density_max 0.296
_refine_diff_density_min -0.355
_refine_diff_density_rms 0.053
_refine_ls_extinction_method none
_refine_ls_goodness_of_fit_ref 1.026
_refine_ls_hydrogen_treatment constr
_refine_ls_matrix_type full
_refine_ls_number_parameters 454
_refine_ls_number_reflns 6720
_refine_ls_number_restraints 0
_refine_ls_restrained_S_all 1.026
_refine_ls_R_factor_all 0.0523
_refine_ls_R_factor_gt 0.0354
_refine_ls_shift/su_max 0.000
_refine_ls_shift/su_mean 0.000
_refine_ls_structure_factor_coef Fsqd
_refine_ls_weighting_details 'calc w=1/[\s^2^(Fo^2^)+(0.0331P)^2^+1.2333P] where P=(Fo^2^+2Fc^2^)/3'
_refine_ls_weighting_scheme calc
_refine_ls_wR_factor_gt 0.0774
_refine_ls_wR_factor_ref 0.0855
_reflns_number_gt 5093
_reflns_number_total 6720
_reflns_threshold_expression >2sigma(I)
_cod_data_source_file C0DT01225D.TXT
_cod_data_source_block lyy5
_cod_depositor_comments
;
The following automatic conversions were performed:
'_symmetry_cell_setting' value 'Monoclinic' changed to 'monoclinic'
according to '/home/saulius/struct/CIF-dictionaries/cif_core.dic'
dictionary named 'cif_core.dic' version 2.4.1 from 2010-06-29.

Automatic conversion script
Id: cif_fix_enum 1555 2011-01-17 13:19:09Z saulius 
;
_cod_original_sg_symbol_H-M P2(1)/n
_cod_database_code 7014859

loop_
_symmetry_equiv_pos_as_xyz
'x, y, z'
'-x+1/2, y+1/2, -z+1/2'
'-x, -y, -z'
'x-1/2, -y-1/2, z-1/2'

loop_
_atom_site_label
_atom_site_type_symbol
_atom_site_fract_x
_atom_site_fract_y
_atom_site_fract_z
_atom_site_U_iso_or_equiv
_atom_site_adp_type
_atom_site_occupancy
_atom_site_symmetry_multiplicity
_atom_site_calc_flag
_atom_site_refinement_flags
_atom_site_disorder_assembly
_atom_site_disorder_group
Ti1 Ti 0.22155(3) 0.15160(3) 0.115619(18) 0.02291(10) Uani 1 1 d . . .
C1 C 0.38516(15) 0.31356(16) 0.09946(10) 0.0225(5) Uani 1 1 d . . .
C2 C 0.47431(16) 0.31883(17) 0.07337(10) 0.0248(5) Uani 1 1 d . . .
C3 C 0.52181(17) 0.42012(18) 0.07793(11) 0.0324(5) Uani 1 1 d . . .
H3 H 0.5798 0.4275 0.0600 0.039 Uiso 1 1 calc R . .
C4 C 0.48769(18) 0.51089(19) 0.10775(12) 0.0380(6) Uani 1 1 d . . .
H4 H 0.5208 0.5776 0.1079 0.046 Uiso 1 1 calc R . .
C5 C 0.40491(18) 0.50131(18) 0.13695(12) 0.0347(6) Uani 1 1 d . . .
H5 H 0.3836 0.5603 0.1592 0.042 Uiso 1 1 calc R . .
C6 C 0.35256(16) 0.40193(17) 0.13312(10) 0.0253(5) Uani 1 1 d . . .
C7 C 0.51887(16) 0.21822(18) 0.04460(11) 0.0279(5) Uani 1 1 d . . .
C8 C 0.53844(18) 0.12819(19) 0.09685(12) 0.0352(6) Uani 1 1 d . . .
H8A H 0.4758 0.1048 0.1080 0.053 Uiso 1 1 calc R . .
H8B H 0.5808 0.1565 0.1349 0.053 Uiso 1 1 calc R . .
H8C H 0.5709 0.0672 0.0802 0.053 Uiso 1 1 calc R . .
C9 C 0.44705(18) 0.1760(2) -0.01519(12) 0.0398(6) Uani 1 1 d . . .
H9A H 0.4321 0.2339 -0.0464 0.060 Uiso 1 1 calc R . .
H9B H 0.3861 0.1512 -0.0023 0.060 Uiso 1 1 calc R . .
H9C H 0.4779 0.1165 -0.0343 0.060 Uiso 1 1 calc R . .
C10 C 0.61904(17) 0.2456(2) 0.02370(12) 0.0353(6) Uani 1 1 d . . .
H10A H 0.6455 0.1813 0.0065 0.053 Uiso 1 1 calc R . .
H10B H 0.6656 0.2714 0.0607 0.053 Uiso 1 1 calc R . .
H10C H 0.6088 0.3015 -0.0091 0.053 Uiso 1 1 calc R . .
C11 C 0.26889(16) 0.39384(17) 0.16658(10) 0.0256(5) Uani 1 1 d . . .
H11 H 0.2538 0.4559 0.1888 0.031 Uiso 1 1 calc R . .
C12 C 0.13513(16) 0.32652(17) 0.20778(10) 0.0242(5) Uani 1 1 d . . .
C13 C 0.04872(17) 0.38391(18) 0.18375(10) 0.0292(5) Uani 1 1 d . . .
C14 C -0.02479(17) 0.4015(2) 0.22097(12) 0.0346(6) Uani 1 1 d . . .
C15 C -0.01281(18) 0.36105(19) 0.28298(12) 0.0349(6) Uani 1 1 d . . .
C16 C 0.07264(19) 0.30504(19) 0.30813(11) 0.0340(6) Uani 1 1 d . . .
C17 C 0.14550(18) 0.28796(18) 0.27075(11) 0.0308(5) Uani 1 1 d . . .
C18 C 0.15517(16) 0.29334(18) -0.00760(10) 0.0270(5) Uani 1 1 d . . .
C19 C 0.17569(17) 0.40339(19) 0.00218(11) 0.0328(5) Uani 1 1 d . . .
H19 H 0.1585 0.4390 0.0381 0.039 Uiso 1 1 calc R . .
C20 C 0.22200(19) 0.4604(2) -0.04178(12) 0.0401(6) Uani 1 1 d . . .
H20 H 0.2355 0.5346 -0.0356 0.048 Uiso 1 1 calc R . .
C21 C 0.24797(18) 0.4074(2) -0.09446(12) 0.0421(6) Uani 1 1 d . . .
H21 H 0.2794 0.4456 -0.1238 0.051 Uiso 1 1 calc R . .
C22 C 0.22761(19) 0.2977(2) -0.10390(12) 0.0421(6) Uani 1 1 d . . .
H22 H 0.2451 0.2624 -0.1398 0.051 Uiso 1 1 calc R . .
C23 C 0.18158(18) 0.2396(2) -0.06058(11) 0.0351(6) Uani 1 1 d . . .
H23 H 0.1685 0.1653 -0.0669 0.042 Uiso 1 1 calc R . .
C24 C 0.01255(17) 0.22232(17) 0.03229(10) 0.0266(5) Uani 1 1 d . . .
C25 C -0.05558(18) 0.2754(2) -0.02592(12) 0.0345(6) Uani 1 1 d . . .
C26 C -0.03956(17) 0.16243(18) 0.07442(11) 0.0306(5) Uani 1 1 d . . .
H26 H -0.1090 0.1570 0.0635 0.037 Uiso 1 1 calc R . .
C27 C 0.00668(16) 0.11256(17) 0.12986(11) 0.0264(5) Uani 1 1 d . . .
C28 C -0.04834(16) 0.04299(19) 0.17057(10) 0.0284(5) Uani 1 1 d . . .
C29 C -0.13709(18) 0.0709(2) 0.19168(12) 0.0364(6) Uani 1 1 d . . .
C30 C -0.1845(2) -0.0017(2) 0.22738(12) 0.0472(7) Uani 1 1 d . . .
H30 H -0.2437 0.0184 0.2412 0.057 Uiso 1 1 calc R . .
C31 C -0.1439(2) -0.1034(2) 0.24226(13) 0.0498(7) Uani 1 1 d . . .
H31 H -0.1760 -0.1528 0.2657 0.060 Uiso 1 1 calc R . .
C32 C -0.0555(2) -0.1319(2) 0.22234(11) 0.0397(6) Uani 1 1 d . . .
C33 C -0.00726(18) -0.05929(19) 0.18771(11) 0.0318(5) Uani 1 1 d . . .
H33 H 0.0534 -0.0789 0.1757 0.038 Uiso 1 1 calc R . .
Cl1 Cl 0.31306(4) 0.06681(5) 0.20370(3) 0.03594(15) Uani 1 1 d . . .
Cl2 Cl 0.21501(5) 0.00922(5) 0.04583(3) 0.04215(16) Uani 1 1 d . . .
Cl3 Cl -0.18945(5) 0.20069(6) 0.17745(3) 0.04976(18) Uani 1 1 d . . .
Cl4 Cl -0.00293(7) -0.25925(6) 0.24106(3) 0.0591(2) Uani 1 1 d . . .
F1 F 0.03573(10) 0.42530(12) 0.12345(6) 0.0434(4) Uani 1 1 d . . .
F2 F -0.10816(11) 0.45667(14) 0.19633(7) 0.0554(4) Uani 1 1 d . . .
F3 F -0.08474(11) 0.37719(13) 0.31891(7) 0.0530(4) Uani 1 1 d . . .
F4 F 0.08586(13) 0.26834(12) 0.36947(7) 0.0557(4) Uani 1 1 d . . .
F5 F 0.22979(11) 0.23672(12) 0.29759(7) 0.0491(4) Uani 1 1 d . . .
F6 F -0.15228(10) 0.26626(13) -0.02232(7) 0.0512(4) Uani 1 1 d . . .
F7 F -0.03870(12) 0.38131(12) -0.03039(8) 0.0589(5) Uani 1 1 d . . .
F8 F -0.04370(12) 0.22932(15) -0.08141(7) 0.0634(5) Uani 1 1 d . . .
N1 N 0.21200(13) 0.30937(14) 0.16913(8) 0.0230(4) Uani 1 1 d . . .
N2 N 0.10996(13) 0.23248(14) 0.03976(8) 0.0252(4) Uani 1 1 d . . .
O1 O 0.32824(10) 0.22304(11) 0.09323(7) 0.0233(3) Uani 1 1 d . . .
O2 O 0.10271(11) 0.11603(12) 0.15011(7) 0.0282(3) Uani 1 1 d . . .

loop_
_atom_site_aniso_label
_atom_site_aniso_U_11
_atom_site_aniso_U_22
_atom_site_aniso_U_33
_atom_site_aniso_U_23
_atom_site_aniso_U_13
_atom_site_aniso_U_12
Ti1 0.0218(2) 0.0208(2) 0.0277(2) 0.00073(16) 0.00872(16) -0.00239(16)
C1 0.0243(11) 0.0211(11) 0.0222(11) 0.0030(9) 0.0042(9) -0.0030(9)
C2 0.0242(11) 0.0274(12) 0.0235(11) 0.0025(9) 0.0058(9) -0.0016(9)
C3 0.0271(12) 0.0337(13) 0.0392(14) 0.0013(11) 0.0138(10) -0.0065(10)
C4 0.0338(14) 0.0268(13) 0.0564(16) -0.0004(12) 0.0158(12) -0.0103(10)
C5 0.0382(14) 0.0230(12) 0.0455(15) -0.0040(11) 0.0144(12) -0.0016(10)
C6 0.0260(12) 0.0225(11) 0.0291(12) 0.0013(9) 0.0100(9) -0.0011(9)
C7 0.0254(12) 0.0305(12) 0.0300(12) -0.0029(10) 0.0113(10) -0.0017(10)
C8 0.0349(14) 0.0293(13) 0.0444(15) -0.0009(11) 0.0150(11) 0.0059(10)
C9 0.0336(14) 0.0517(16) 0.0360(14) -0.0117(12) 0.0114(11) -0.0073(12)
C10 0.0275(13) 0.0437(14) 0.0379(14) -0.0035(11) 0.0146(11) -0.0017(11)
C11 0.0294(12) 0.0220(11) 0.0264(12) -0.0018(9) 0.0075(9) 0.0020(9)
C12 0.0254(11) 0.0227(11) 0.0266(12) -0.0033(9) 0.0105(9) -0.0018(9)
C13 0.0307(13) 0.0329(13) 0.0247(12) 0.0006(10) 0.0065(10) -0.0003(10)
C14 0.0254(12) 0.0415(14) 0.0380(14) -0.0043(11) 0.0083(11) 0.0051(11)
C15 0.0340(14) 0.0376(14) 0.0387(14) -0.0036(11) 0.0219(11) -0.0007(11)
C16 0.0492(15) 0.0307(13) 0.0267(13) 0.0032(10) 0.0194(11) 0.0012(11)
C17 0.0354(13) 0.0272(12) 0.0314(13) 0.0026(10) 0.0098(10) 0.0063(10)
C18 0.0222(11) 0.0345(13) 0.0243(12) 0.0065(10) 0.0043(9) -0.0022(9)
C19 0.0353(13) 0.0317(13) 0.0325(13) 0.0040(10) 0.0085(11) -0.0015(10)
C20 0.0401(15) 0.0371(14) 0.0429(15) 0.0130(12) 0.0064(12) -0.0060(11)
C21 0.0316(14) 0.0610(18) 0.0351(14) 0.0190(13) 0.0092(11) -0.0026(12)
C22 0.0370(14) 0.0639(18) 0.0273(13) -0.0005(12) 0.0106(11) -0.0015(13)
C23 0.0351(14) 0.0416(14) 0.0287(13) -0.0014(11) 0.0056(11) -0.0028(11)
C24 0.0297(12) 0.0239(11) 0.0264(12) -0.0030(9) 0.0052(10) 0.0002(9)
C25 0.0293(13) 0.0396(14) 0.0357(14) 0.0033(11) 0.0084(11) 0.0011(11)
C26 0.0243(12) 0.0336(13) 0.0350(13) -0.0003(11) 0.0079(10) -0.0062(10)
C27 0.0245(12) 0.0248(11) 0.0318(12) -0.0045(10) 0.0101(10) -0.0039(9)
C28 0.0248(12) 0.0359(13) 0.0255(12) -0.0028(10) 0.0068(9) -0.0095(10)
C29 0.0290(13) 0.0447(15) 0.0367(14) -0.0061(11) 0.0089(11) -0.0096(11)
C30 0.0327(15) 0.071(2) 0.0419(15) -0.0050(14) 0.0174(12) -0.0188(14)
C31 0.0518(18) 0.0607(19) 0.0397(16) 0.0037(14) 0.0156(13) -0.0279(15)
C32 0.0515(17) 0.0389(14) 0.0277(13) 0.0023(11) 0.0046(12) -0.0175(12)
C33 0.0327(13) 0.0346(13) 0.0291(13) -0.0004(10) 0.0078(10) -0.0081(10)
Cl1 0.0332(3) 0.0354(3) 0.0400(3) 0.0133(3) 0.0085(3) 0.0052(2)
Cl2 0.0493(4) 0.0300(3) 0.0486(4) -0.0130(3) 0.0124(3) -0.0057(3)
Cl3 0.0316(3) 0.0581(4) 0.0625(5) -0.0049(4) 0.0161(3) 0.0064(3)
Cl4 0.0907(6) 0.0401(4) 0.0455(4) 0.0136(3) 0.0085(4) -0.0130(4)
F1 0.0452(9) 0.0574(9) 0.0294(8) 0.0091(7) 0.0118(6) 0.0196(7)
F2 0.0359(9) 0.0803(11) 0.0518(10) 0.0040(8) 0.0128(7) 0.0256(8)
F3 0.0493(9) 0.0663(10) 0.0534(9) -0.0017(8) 0.0370(8) 0.0062(8)
F4 0.0850(12) 0.0557(10) 0.0351(8) 0.0156(7) 0.0344(8) 0.0210(9)
F5 0.0519(9) 0.0630(10) 0.0344(8) 0.0130(7) 0.0131(7) 0.0272(8)
F6 0.0251(8) 0.0704(11) 0.0563(10) 0.0193(8) 0.0014(7) 0.0007(7)
F7 0.0460(10) 0.0418(9) 0.0823(12) 0.0252(8) -0.0076(8) -0.0008(7)
F8 0.0592(11) 0.0985(14) 0.0297(8) -0.0071(8) 0.0001(7) 0.0220(10)
N1 0.0232(9) 0.0247(9) 0.0228(9) 0.0017(8) 0.0082(8) -0.0001(8)
N2 0.0272(10) 0.0236(9) 0.0258(10) 0.0005(8) 0.0073(8) -0.0018(8)
O1 0.0226(8) 0.0227(7) 0.0266(8) -0.0003(6) 0.0096(6) -0.0026(6)
O2 0.0222(8) 0.0312(8) 0.0323(9) 0.0042(7) 0.0080(7) -0.0046(6)

loop_
_atom_type_symbol
_atom_type_description
_atom_type_scat_dispersion_real
_atom_type_scat_dispersion_imag
_atom_type_scat_source
C C 0.0033 0.0016 'International Tables Vol C Tables 4.2.6.8 and 6.1.1.4'
H H 0.0000 0.0000 'International Tables Vol C Tables 4.2.6.8 and 6.1.1.4'
N N 0.0061 0.0033 'International Tables Vol C Tables 4.2.6.8 and 6.1.1.4'
O O 0.0106 0.0060 'International Tables Vol C Tables 4.2.6.8 and 6.1.1.4'
Cl Cl 0.1484 0.1585 'International Tables Vol C Tables 4.2.6.8 and 6.1.1.4'
Ti Ti 0.2776 0.4457 'International Tables Vol C Tables 4.2.6.8 and 6.1.1.4'
F F 0.0171 0.0103 'International Tables Vol C Tables 4.2.6.8 and 6.1.1.4'

loop_
_geom_angle_atom_site_label_1
_geom_angle_atom_site_label_2
_geom_angle_atom_site_label_3
_geom_angle
_geom_angle_site_symmetry_1
_geom_angle_site_symmetry_3
_geom_angle_publ_flag
O1 Ti1 O2 163.53(6) . . ?
O1 Ti1 N2 94.34(6) . . ?
O2 Ti1 N2 81.79(6) . . ?
O1 Ti1 N1 80.26(6) . . ?
O2 Ti1 N1 83.38(6) . . ?
N2 Ti1 N1 83.16(6) . . ?
O1 Ti1 Cl2 98.59(5) . . ?
O2 Ti1 Cl2 97.14(5) . . ?
N2 Ti1 Cl2 86.46(5) . . ?
N1 Ti1 Cl2 169.43(5) . . ?
O1 Ti1 Cl1 94.62(5) . . ?
O2 Ti1 Cl1 88.22(5) . . ?
N2 Ti1 Cl1 169.75(5) . . ?
N1 Ti1 Cl1 93.46(5) . . ?
Cl2 Ti1 Cl1 97.11(3) . . ?
O1 C1 C6 117.36(18) . . ?
O1 C1 C2 121.08(18) . . ?
C6 C1 C2 121.57(19) . . ?
C3 C2 C1 115.5(2) . . ?
C3 C2 C7 122.11(19) . . ?
C1 C2 C7 122.30(19) . . ?
C4 C3 C2 123.8(2) . . ?
C4 C3 H3 118.1 . . ?
C2 C3 H3 118.1 . . ?
C5 C4 C3 119.4(2) . . ?
C5 C4 H4 120.3 . . ?
C3 C4 H4 120.3 . . ?
C4 C5 C6 119.5(2) . . ?
C4 C5 H5 120.2 . . ?
C6 C5 H5 120.2 . . ?
C5 C6 C1 119.82(19) . . ?
C5 C6 C11 117.80(19) . . ?
C1 C6 C11 122.33(19) . . ?
C9 C7 C10 108.10(18) . . ?
C9 C7 C2 110.54(19) . . ?
C10 C7 C2 111.23(18) . . ?
C9 C7 C8 110.03(19) . . ?
C10 C7 C8 107.79(19) . . ?
C2 C7 C8 109.11(17) . . ?
C7 C8 H8A 109.5 . . ?
C7 C8 H8B 109.5 . . ?
H8A C8 H8B 109.5 . . ?
C7 C8 H8C 109.5 . . ?
H8A C8 H8C 109.5 . . ?
H8B C8 H8C 109.5 . . ?
C7 C9 H9A 109.5 . . ?
C7 C9 H9B 109.5 . . ?
H9A C9 H9B 109.5 . . ?
C7 C9 H9C 109.5 . . ?
H9A C9 H9C 109.5 . . ?
H9B C9 H9C 109.5 . . ?
C7 C10 H10A 109.5 . . ?
C7 C10 H10B 109.5 . . ?
H10A C10 H10B 109.5 . . ?
C7 C10 H10C 109.5 . . ?
H10A C10 H10C 109.5 . . ?
H10B C10 H10C 109.5 . . ?
N1 C11 C6 126.93(19) . . ?
N1 C11 H11 116.5 . . ?
C6 C11 H11 116.5 . . ?
C17 C12 C13 117.36(19) . . ?
C17 C12 N1 121.30(19) . . ?
C13 C12 N1 121.34(19) . . ?
F1 C13 C14 118.6(2) . . ?
F1 C13 C12 119.89(19) . . ?
C14 C13 C12 121.5(2) . . ?
F2 C14 C15 120.0(2) . . ?
F2 C14 C13 120.3(2) . . ?
C15 C14 C13 119.7(2) . . ?
F3 C15 C14 119.7(2) . . ?
F3 C15 C16 120.4(2) . . ?
C14 C15 C16 119.9(2) . . ?
F4 C16 C15 119.9(2) . . ?
F4 C16 C17 120.0(2) . . ?
C15 C16 C17 120.0(2) . . ?
F5 C17 C16 118.5(2) . . ?
F5 C17 C12 119.86(19) . . ?
C16 C17 C12 121.5(2) . . ?
C19 C18 C23 120.5(2) . . ?
C19 C18 N2 119.72(19) . . ?
C23 C18 N2 119.7(2) . . ?
C18 C19 C20 119.7(2) . . ?
C18 C19 H19 120.2 . . ?
C20 C19 H19 120.2 . . ?
C21 C20 C19 120.0(2) . . ?
C21 C20 H20 120.0 . . ?
C19 C20 H20 120.0 . . ?
C20 C21 C22 120.2(2) . . ?
C20 C21 H21 119.9 . . ?
C22 C21 H21 119.9 . . ?
C21 C22 C23 120.7(2) . . ?
C21 C22 H22 119.7 . . ?
C23 C22 H22 119.7 . . ?
C22 C23 C18 119.1(2) . . ?
C22 C23 H23 120.5 . . ?
C18 C23 H23 120.5 . . ?
N2 C24 C26 125.0(2) . . ?
N2 C24 C25 120.65(19) . . ?
C26 C24 C25 114.3(2) . . ?
F8 C25 F7 107.9(2) . . ?
F8 C25 F6 106.5(2) . . ?
F7 C25 F6 105.68(19) . . ?
F8 C25 C24 111.40(19) . . ?
F7 C25 C24 112.5(2) . . ?
F6 C25 C24 112.51(19) . . ?
C27 C26 C24 123.5(2) . . ?
C27 C26 H26 118.3 . . ?
C24 C26 H26 118.3 . . ?
O2 C27 C26 123.4(2) . . ?
O2 C27 C28 113.90(19) . . ?
C26 C27 C28 122.6(2) . . ?
C33 C28 C29 117.9(2) . . ?
C33 C28 C27 116.3(2) . . ?
C29 C28 C27 125.8(2) . . ?
C30 C29 C28 121.2(2) . . ?
C30 C29 Cl3 117.5(2) . . ?
C28 C29 Cl3 121.15(18) . . ?
C31 C30 C29 119.8(3) . . ?
C31 C30 H30 120.1 . . ?
C29 C30 H30 120.1 . . ?
C30 C31 C32 119.7(2) . . ?
C30 C31 H31 120.1 . . ?
C32 C31 H31 120.1 . . ?
C31 C32 C33 120.7(2) . . ?
C31 C32 Cl4 120.3(2) . . ?
C33 C32 Cl4 119.0(2) . . ?
C32 C33 C28 120.7(2) . . ?
C32 C33 H33 119.7 . . ?
C28 C33 H33 119.7 . . ?
C11 N1 C12 113.57(17) . . ?
C11 N1 Ti1 125.43(14) . . ?
C12 N1 Ti1 120.92(13) . . ?
C24 N2 C18 120.16(18) . . ?
C24 N2 Ti1 126.18(14) . . ?
C18 N2 Ti1 113.42(13) . . ?
C1 O1 Ti1 147.18(13) . . ?
C27 O2 Ti1 137.95(14) . . ?

loop_
_geom_bond_atom_site_label_1
_geom_bond_atom_site_label_2
_geom_bond_distance
_geom_bond_site_symmetry_2
_geom_bond_publ_flag
Ti1 O1 1.8164(14) . ?
Ti1 O2 1.9218(14) . ?
Ti1 N2 2.2219(18) . ?
Ti1 N1 2.2439(17) . ?
Ti1 Cl2 2.2612(7) . ?
Ti1 Cl1 2.2797(7) . ?
C1 O1 1.342(2) . ?
C1 C6 1.401(3) . ?
C1 C2 1.408(3) . ?
C2 C3 1.391(3) . ?
C2 C7 1.537(3) . ?
C3 C4 1.390(3) . ?
C3 H3 0.9300 . ?
C4 C5 1.370(3) . ?
C4 H4 0.9300 . ?
C5 C6 1.402(3) . ?
C5 H5 0.9300 . ?
C6 C11 1.432(3) . ?
C7 C9 1.532(3) . ?
C7 C10 1.531(3) . ?
C7 C8 1.539(3) . ?
C8 H8A 0.9600 . ?
C8 H8B 0.9600 . ?
C8 H8C 0.9600 . ?
C9 H9A 0.9600 . ?
C9 H9B 0.9600 . ?
C9 H9C 0.9600 . ?
C10 H10A 0.9600 . ?
C10 H10B 0.9600 . ?
C10 H10C 0.9600 . ?
C11 N1 1.295(3) . ?
C11 H11 0.9300 . ?
C12 C17 1.379(3) . ?
C12 C13 1.382(3) . ?
C12 N1 1.437(2) . ?
C13 F1 1.339(2) . ?
C13 C14 1.380(3) . ?
C14 F2 1.339(3) . ?
C14 C15 1.368(3) . ?
C15 F3 1.342(2) . ?
C15 C16 1.368(3) . ?
C16 F4 1.338(2) . ?
C16 C17 1.375(3) . ?
C17 F5 1.337(3) . ?
C18 C19 1.382(3) . ?
C18 C23 1.385(3) . ?
C18 N2 1.454(3) . ?
C19 C20 1.385(3) . ?
C19 H19 0.9300 . ?
C20 C21 1.373(4) . ?
C20 H20 0.9300 . ?
C21 C22 1.377(4) . ?
C21 H21 0.9300 . ?
C22 C23 1.380(3) . ?
C22 H22 0.9300 . ?
C23 H23 0.9300 . ?
C24 N2 1.306(3) . ?
C24 C26 1.421(3) . ?
C24 C25 1.536(3) . ?
C25 F8 1.321(3) . ?
C25 F7 1.322(3) . ?
C25 F6 1.329(3) . ?
C26 C27 1.360(3) . ?
C26 H26 0.9300 . ?
C27 O2 1.296(2) . ?
C27 C28 1.489(3) . ?
C28 C33 1.390(3) . ?
C28 C29 1.391(3) . ?
C29 C30 1.386(3) . ?
C29 Cl3 1.743(3) . ?
C30 C31 1.373(4) . ?
C30 H30 0.9300 . ?
C31 C32 1.378(4) . ?
C31 H31 0.9300 . ?
C32 C33 1.378(3) . ?
C32 Cl4 1.729(3) . ?
C33 H33 0.9300 . ?
